data_7246174
loop_
_publ_author_name
'Riefer, Jarno'
'Zapf, Ludwig'
'Sprenger, Jan A. P.'
'Wirthensohn, Raphael'
'Endres, Sebastian'
'P&#xf6;ppler, Ann-Christin'
'Gutmann, Marcus'
'Meinel, Lorenz'
'Ignat'ev, Nikolai V.'
'Finze, Maik'

_publ_section_title
;
 Cyano(fluoro)borate and cyano(hydrido)borate ionic liquids: low-viscosity
 ionic media for electrochemical applications.
;
_journal_issue 6
_journal_name_full 'Physical chemistry chemical physics : PCCP'
_journal_page_first 5037
_journal_page_last 5048
_journal_paper_doi 10.1039/d2cp05725e
_journal_volume 25
_journal_year 2023
_chemical_formula_moiety 'C25 H22 P, C  H3 B N'
_chemical_formula_sum 'C26 H25 B N P'
_chemical_formula_weight 393.25
_space_group_crystal_system triclinic
_space_group_IT_number 2
_space_group_name_Hall '-P 1'
_space_group_name_H-M_alt 'P -1'
_atom_sites_solution_hydrogens mixed
_atom_sites_solution_primary dual
_atom_sites_solution_secondary difmap
_audit_creation_method SHELXL-2018/3
_audit_update_record
;
2022-11-01 deposited with the CCDC.	2023-01-18 downloaded from the CCDC.
;
_cell_angle_alpha 70.1790(10)
_cell_angle_beta 83.2750(10)
_cell_angle_gamma 71.6740(10)
_cell_formula_units_Z 4
_cell_length_a 9.99360(10)
_cell_length_b 13.03980(10)
_cell_length_c 18.86130(10)
_cell_measurement_reflns_used 52395
_cell_measurement_temperature 100(2)
_cell_measurement_theta_max 77.0430
_cell_measurement_theta_min 2.5060
_cell_volume 2194.86(4)
_computing_cell_refinement 'CrysAlisPro 1.171.40.45a (Rigaku OD, 2019)'
_computing_data_collection 'CrysAlisPro 1.171.40.45a (Rigaku OD, 2019)'
_computing_data_reduction 'CrysAlisPro 1.171.40.45a (Rigaku OD, 2019)'
_computing_molecular_graphics 'SHELXL-2014/7 (Sheldrick, 2014)'
_computing_publication_material 'Olex2 (Dolomanov et al., 2009)'
_computing_structure_refinement 'SHELXL-2014/7 (Sheldrick, 2014)'
_computing_structure_solution 'Olex2 (Dolomanov et al., 2009)'
_diffrn_ambient_temperature 100(2)
_diffrn_detector 'CCD plate'
_diffrn_detector_area_resol_mean 10.0000
_diffrn_detector_type HyPix
_diffrn_measured_fraction_theta_full 0.997
_diffrn_measured_fraction_theta_max 0.987
_diffrn_measurement_device_type 'XtaLAB Synergy, Dualflex, HyPix'
_diffrn_measurement_method '\w scans'
_diffrn_radiation_probe x-ray
_diffrn_radiation_type CuK\a
_diffrn_radiation_wavelength 1.54184
_diffrn_reflns_av_R_equivalents 0.0434
_diffrn_reflns_av_unetI/netI 0.0169
_diffrn_reflns_Laue_measured_fraction_full 0.997
_diffrn_reflns_Laue_measured_fraction_max 0.987
_diffrn_reflns_limit_h_max 12
_diffrn_reflns_limit_h_min -12
_diffrn_reflns_limit_k_max 16
_diffrn_reflns_limit_k_min -16
_diffrn_reflns_limit_l_max 23
_diffrn_reflns_limit_l_min -23
_diffrn_reflns_number 87588
_diffrn_reflns_point_group_measured_fraction_full 0.997
_diffrn_reflns_point_group_measured_fraction_max 0.987
_diffrn_reflns_theta_full 72.000
_diffrn_reflns_theta_max 77.488
_diffrn_reflns_theta_min 2.490
_diffrn_source 'micro-focus sealed X-ray tube'
_diffrn_source_type 'PhotonJet (Cu) X-ray Source'
_exptl_absorpt_coefficient_mu 1.175
_exptl_absorpt_correction_T_max 1.000
_exptl_absorpt_correction_T_min 0.697
_exptl_absorpt_correction_type gaussian
_exptl_absorpt_process_details
;
CrysAlisPro 1.171.40.45a (Rigaku Oxford Diffraction, 2019)
Empirical absorption correction using spherical harmonics,
 implemented in SCALE3 ABSPACK scaling algorithm.
;
_exptl_crystal_colour 'clear colourless'
_exptl_crystal_density_diffrn 1.190
_exptl_crystal_description plate
_exptl_crystal_F_000 832
_exptl_crystal_size_max 0.144
_exptl_crystal_size_mid 0.125
_exptl_crystal_size_min 0.046
_refine_diff_density_max 0.623
_refine_diff_density_min -0.414
_refine_diff_density_rms 0.045
_refine_ls_extinction_method none
_refine_ls_goodness_of_fit_ref 1.025
_refine_ls_hydrogen_treatment mixed
_refine_ls_matrix_type full
_refine_ls_number_parameters 547
_refine_ls_number_reflns 9218
_refine_ls_number_restraints 0
_refine_ls_restrained_S_all 1.025
_refine_ls_R_factor_all 0.0426
_refine_ls_R_factor_gt 0.0402
_refine_ls_shift/su_max 0.001
_refine_ls_shift/su_mean 0.000
_refine_ls_structure_factor_coef Fsqd
_refine_ls_weighting_details 'w=1/[\s^2^(Fo^2^)+(0.0615P)^2^+0.9481P] where P=(Fo^2^+2Fc^2^)/3'
_refine_ls_weighting_scheme calc
_refine_ls_wR_factor_gt 0.1076
_refine_ls_wR_factor_ref 0.1095
_reflns_Friedel_coverage 0.000
_reflns_number_gt 8642
_reflns_number_total 9218
_reflns_threshold_expression 'I > 2\s(I)'
_cod_data_source_file d2cp05725e2.cif
_cod_data_source_block LuZa025_JaRi_a
_cod_depositor_comments 'Adding full bibliography for 7246167--7246175.cif.'
_cod_database_code 7246174
_shelx_shelxl_version_number 2018/3
_shelx_space_group_comment
;
The symmetry employed for this shelxl refinement is uniquely defined
by the following loop, which should always be used as a source of
symmetry information in preference to the above space-group names.
They are only intended as comments.
;
_oxdiff_exptl_absorpt_empirical_full_min 0.375
_oxdiff_exptl_absorpt_empirical_full_max 3.797
_oxdiff_exptl_absorpt_empirical_details
;
Empirical correction (ABSPACK) includes:
- Absorption correction using spherical harmonics
- Frame scaling
;

loop_
_space_group_symop_operation_xyz
'x, y, z'
'-x, -y, -z'

loop_
_atom_site_label
_atom_site_type_symbol
_atom_site_fract_x
_atom_site_fract_y
_atom_site_fract_z
_atom_site_U_iso_or_equiv
_atom_site_adp_type
_atom_site_occupancy
_atom_site_site_symmetry_order
_atom_site_calc_flag
_atom_site_refinement_flags_posn
_atom_site_refinement_flags_adp
_atom_site_refinement_flags_occupancy
_atom_site_disorder_assembly
_atom_site_disorder_group
P001 P 0.18091(3) 0.23338(3) 0.65713(2) 0.02095(9) Uani 1 1 d . . . . .
B1 B 0.65849(19) 0.13020(16) 1.11855(10) 0.0354(4) Uani 1 1 d . . . . .
H3 H 0.614(2) 0.1951(18) 1.1504(11) 0.048(5) Uiso 1 1 d . . . . .
H2 H 0.778(2) 0.1077(19) 1.1167(12) 0.058(6) Uiso 1 1 d . . . . .
H1 H 0.621(2) 0.0540(18) 1.1477(12) 0.050(6) Uiso 1 1 d . . . . .
P002 P 0.82091(4) 0.72881(3) 0.85797(2) 0.02385(9) Uani 1 1 d . . . . .
B2 B 0.3516(2) 0.38749(15) 0.31942(10) 0.0338(4) Uani 1 1 d . . . . .
H6 H 0.427(3) 0.318(2) 0.2990(13) 0.064(7) Uiso 1 1 d . . . . .
H5 H 0.240(2) 0.3968(17) 0.3138(11) 0.048(5) Uiso 1 1 d . . . . .
H4 H 0.375(3) 0.468(2) 0.2847(14) 0.067(7) Uiso 1 1 d . . . . .
C003 C -0.00234(14) 0.35070(11) 0.53395(7) 0.0241(3) Uani 1 1 d . . . . .
C004 C 0.25187(14) 0.10867(11) 0.62884(7) 0.0231(3) Uani 1 1 d . . . . .
C005 C 0.04414(14) 0.21377(11) 0.72653(7) 0.0234(3) Uani 1 1 d . . . . .
C006 C -0.14396(15) 0.38647(12) 0.55422(8) 0.0271(3) Uani 1 1 d . . . . .
H006 H -0.169017 0.412418 0.596691 0.033 Uiso 1 1 calc R U . . .
N007 N 0.56793(16) 0.22053(12) 0.97257(8) 0.0396(3) Uani 1 1 d . . . . .
N008 N 0.41411(15) 0.34746(14) 0.46556(8) 0.0432(3) Uani 1 1 d . . . . .
C009 C 0.03842(15) 0.10485(12) 0.77018(8) 0.0273(3) Uani 1 1 d . . . . .
H009 H 0.103861 0.039365 0.761470 0.033 Uiso 1 1 calc R U . . .
C00A C 0.16052(15) 0.05393(12) 0.61677(7) 0.0263(3) Uani 1 1 d . . . . .
H00A H 0.061796 0.082602 0.623917 0.032 Uiso 1 1 calc R U . . .
C00B C 0.38872(15) 0.33468(12) 0.65617(8) 0.0282(3) Uani 1 1 d . . . . .
H00B H 0.379527 0.364747 0.602934 0.034 Uiso 1 1 calc R U . . .
C00C C 0.73449(14) 0.90581(11) 0.72384(8) 0.0254(3) Uani 1 1 d . . . . .
C00D C 0.31193(14) 0.26167(11) 0.69931(8) 0.0244(3) Uani 1 1 d . . . . .
C00E C 0.11267(14) 0.35783(11) 0.57611(7) 0.0253(3) Uani 1 1 d . . . . .
H00C H 0.075375 0.425407 0.593334 0.030 Uiso 1 1 calc R U . . .
H00D H 0.191738 0.369973 0.540641 0.030 Uiso 1 1 calc R U . . .
C00F C 0.83800(15) 0.80758(11) 0.91624(8) 0.0265(3) Uani 1 1 d . . . . .
C00G C -0.24864(15) 0.38442(12) 0.51274(8) 0.0290(3) Uani 1 1 d . . . . .
H00G H -0.344795 0.408535 0.527115 0.035 Uiso 1 1 calc R U . . .
C00H C 0.76400(15) 0.60986(11) 0.91700(8) 0.0261(3) Uani 1 1 d . . . . .
C00I C 0.03231(15) 0.31345(12) 0.47122(8) 0.0285(3) Uani 1 1 d . . . . .
H00I H 0.128341 0.288676 0.456829 0.034 Uiso 1 1 calc R U . . .
C00J C -0.04930(15) 0.30993(12) 0.74117(8) 0.0278(3) Uani 1 1 d . . . . .
H00J H -0.043759 0.384083 0.712499 0.033 Uiso 1 1 calc R U . . .
C00K C 0.80031(15) 0.88032(12) 0.66006(8) 0.0292(3) Uani 1 1 d . . . . .
H00K H 0.820393 0.805229 0.657882 0.035 Uiso 1 1 calc R U . . .
C00L C 0.98860(15) 0.68122(12) 0.81419(7) 0.0258(3) Uani 1 1 d . . . . .
C00M C 0.70856(15) 1.01565(12) 0.72723(9) 0.0298(3) Uani 1 1 d . . . . .
H00M H 0.665579 1.033598 0.770900 0.036 Uiso 1 1 calc R U . . .
C00N C 1.03159(16) 0.57346(12) 0.80495(8) 0.0299(3) Uani 1 1 d . . . . .
H00N H 0.972730 0.524872 0.821833 0.036 Uiso 1 1 calc R U . . .
C00O C 0.38750(15) 0.36442(12) 0.40426(9) 0.0302(3) Uani 1 1 d . . . . .
C00P C -0.21313(15) 0.34727(12) 0.45046(8) 0.0292(3) Uani 1 1 d . . . . .
H00P H -0.284782 0.345791 0.422194 0.035 Uiso 1 1 calc R U . . .
C00Q C -0.07307(16) 0.31237(13) 0.42956(8) 0.0314(3) Uani 1 1 d . . . . .
H00Q H -0.048711 0.287555 0.386601 0.038 Uiso 1 1 calc R U . . .
C00R C 0.32867(16) 0.21434(12) 0.77765(8) 0.0300(3) Uani 1 1 d . . . . .
H00R H 0.277606 0.163329 0.806552 0.036 Uiso 1 1 calc R U . . .
C00S C -0.15818(16) 0.18810(14) 0.83982(8) 0.0325(3) Uani 1 1 d . . . . .
H00S H -0.228838 0.179474 0.877859 0.039 Uiso 1 1 calc R U . . .
C00T C 0.21456(16) -0.04200(12) 0.59440(8) 0.0304(3) Uani 1 1 d . . . . .
H00T H 0.152831 -0.079684 0.586749 0.036 Uiso 1 1 calc R U . . .
C00U C 0.47908(15) 0.36281(13) 0.69239(9) 0.0321(3) Uani 1 1 d . . . . .
H00U H 0.531308 0.413068 0.663770 0.039 Uiso 1 1 calc R U . . .
C00V C 0.71759(16) 0.88484(12) 0.93434(8) 0.0305(3) Uani 1 1 d . . . . .
H00V H 0.630011 0.901638 0.911552 0.037 Uiso 1 1 calc R U . . .
C00W C 1.07576(16) 0.75214(12) 0.78860(8) 0.0296(3) Uani 1 1 d . . . . .
H00W H 1.045648 0.826246 0.793398 0.035 Uiso 1 1 calc R U . . .
C00X C -0.14991(16) 0.29599(14) 0.79781(8) 0.0324(3) Uani 1 1 d . . . . .
H00X H -0.213740 0.360977 0.807927 0.039 Uiso 1 1 calc R U . . .
C00Y C 1.24870(16) 0.60758(13) 0.74758(8) 0.0318(3) Uani 1 1 d . . . . .
H00Y H 1.338193 0.581868 0.725634 0.038 Uiso 1 1 calc R U . . .
C00Z C 0.68897(15) 0.81491(12) 0.78648(8) 0.0270(3) Uani 1 1 d . . . . .
H00E H 0.664480 0.764281 0.764438 0.032 Uiso 1 1 calc R U . . .
H00F H 0.602739 0.851855 0.810735 0.032 Uiso 1 1 calc R U . . .
C010 C 0.77702(16) 0.57692(12) 0.99517(8) 0.0311(3) Uani 1 1 d . . . . .
H010 H 0.816781 0.616786 1.016642 0.037 Uiso 1 1 calc R U . . .
C011 C 0.39571(16) 0.06760(14) 0.61712(9) 0.0337(3) Uani 1 1 d . . . . .
H011 H 0.458088 0.104793 0.624706 0.040 Uiso 1 1 calc R U . . .
C012 C 0.70419(16) 0.55165(12) 0.88558(8) 0.0303(3) Uani 1 1 d . . . . .
H012 H 0.693674 0.574742 0.832553 0.036 Uiso 1 1 calc R U . . .
C013 C 0.66029(17) 0.45983(12) 0.93250(8) 0.0321(3) Uani 1 1 d . . . . .
H013 H 0.620655 0.419366 0.911487 0.039 Uiso 1 1 calc R U . . .
C014 C 0.60533(16) 0.18286(12) 1.03413(9) 0.0311(3) Uani 1 1 d . . . . .
C015 C 0.49312(16) 0.31786(13) 0.76992(9) 0.0334(3) Uani 1 1 d . . . . .
H015 H 0.553472 0.338952 0.794149 0.040 Uiso 1 1 calc R U . . .
C016 C 0.83673(16) 0.96356(14) 0.59976(8) 0.0344(3) Uani 1 1 d . . . . .
H016 H 0.881446 0.945466 0.556418 0.041 Uiso 1 1 calc R U . . .
C017 C 0.74574(16) 1.09887(12) 0.66655(9) 0.0350(3) Uani 1 1 d . . . . .
H017 H 0.728371 1.173536 0.668994 0.042 Uiso 1 1 calc R U . . .
C018 C 0.96594(16) 0.78234(13) 0.95041(8) 0.0310(3) Uani 1 1 d . . . . .
H018 H 1.047404 0.728986 0.938629 0.037 Uiso 1 1 calc R U . . .
C019 C 0.67422(16) 0.42705(12) 1.01013(8) 0.0320(3) Uani 1 1 d . . . . .
H019 H 0.644287 0.364110 1.042039 0.038 Uiso 1 1 calc R U . . .
C01A C -0.06403(16) 0.09294(13) 0.82661(8) 0.0312(3) Uani 1 1 d . . . . .
H01A H -0.069214 0.019033 0.856168 0.037 Uiso 1 1 calc R U . . .
C01B C 0.35793(18) -0.08322(13) 0.58316(9) 0.0369(3) Uani 1 1 d . . . . .
H01B H 0.394619 -0.149173 0.567868 0.044 Uiso 1 1 calc R U . . .
C01C C 1.20599(16) 0.71475(13) 0.75625(8) 0.0315(3) Uani 1 1 d . . . . .
H01C H 1.265970 0.762460 0.740019 0.038 Uiso 1 1 calc R U . . .
C01D C 1.16133(16) 0.53802(13) 0.77082(9) 0.0335(3) Uani 1 1 d . . . . .
H01D H 1.190074 0.465626 0.763431 0.040 Uiso 1 1 calc R U . . .
C01E C 0.80795(16) 1.07330(13) 0.60262(9) 0.0363(3) Uani 1 1 d . . . . .
H01E H 0.830879 1.130852 0.560793 0.044 Uiso 1 1 calc R U . . .
C01F C 0.85471(19) 0.91254(14) 1.01917(9) 0.0377(4) Uani 1 1 d . . . . .
H01F H 0.860355 0.949036 1.054121 0.045 Uiso 1 1 calc R U . . .
C01G C 0.42019(17) 0.24241(13) 0.81268(9) 0.0346(3) Uani 1 1 d . . . . .
H01G H 0.432871 0.210163 0.865660 0.041 Uiso 1 1 calc R U . . .
C01H C 0.73156(17) 0.48585(13) 1.04104(8) 0.0337(3) Uani 1 1 d . . . . .
H01H H 0.739807 0.463531 1.094180 0.040 Uiso 1 1 calc R U . . .
C01I C 0.97405(19) 0.83547(14) 1.00181(9) 0.0370(3) Uani 1 1 d . . . . .
H01I H 1.061210 0.818919 1.024940 0.044 Uiso 1 1 calc R U . . .
C01J C 0.72737(18) 0.93672(14) 0.98595(9) 0.0356(3) Uani 1 1 d . . . . .
H01J H 0.645957 0.989254 0.998551 0.043 Uiso 1 1 calc R U . . .
C01K C 0.44786(17) -0.02856(16) 0.59414(10) 0.0428(4) Uani 1 1 d . . . . .
H01K H 0.546289 -0.056859 0.585942 0.051 Uiso 1 1 calc R U . . .

loop_
_atom_site_aniso_label
_atom_site_aniso_U_11
_atom_site_aniso_U_22
_atom_site_aniso_U_33
_atom_site_aniso_U_23
_atom_site_aniso_U_13
_atom_site_aniso_U_12
P001 0.02047(16) 0.02103(16) 0.02120(16) -0.00555(12) -0.00286(12) -0.00628(12)
B1 0.0319(9) 0.0339(9) 0.0364(9) -0.0075(7) 0.0012(7) -0.0090(7)
P002 0.02846(18) 0.02187(16) 0.02257(16) -0.00817(13) 0.00031(13) -0.00832(13)
B2 0.0386(9) 0.0312(8) 0.0335(8) -0.0084(7) -0.0060(7) -0.0132(7)
C003 0.0262(7) 0.0199(6) 0.0225(6) -0.0013(5) -0.0049(5) -0.0060(5)
C004 0.0246(6) 0.0227(6) 0.0202(6) -0.0045(5) -0.0042(5) -0.0058(5)
C005 0.0217(6) 0.0278(6) 0.0212(6) -0.0073(5) -0.0031(5) -0.0077(5)
C006 0.0291(7) 0.0258(6) 0.0228(6) -0.0049(5) -0.0023(5) -0.0055(5)
N007 0.0459(8) 0.0379(7) 0.0399(8) -0.0143(6) -0.0034(6) -0.0162(6)
N008 0.0361(7) 0.0540(9) 0.0385(8) -0.0214(7) -0.0020(6) -0.0043(6)
C009 0.0291(7) 0.0283(7) 0.0247(6) -0.0078(5) -0.0014(5) -0.0092(6)
C00A 0.0264(7) 0.0275(7) 0.0255(6) -0.0081(5) -0.0008(5) -0.0091(5)
C00B 0.0262(7) 0.0314(7) 0.0300(7) -0.0128(6) 0.0007(5) -0.0097(6)
C00C 0.0231(6) 0.0247(6) 0.0267(6) -0.0056(5) -0.0048(5) -0.0061(5)
C00D 0.0219(6) 0.0236(6) 0.0289(7) -0.0095(5) -0.0045(5) -0.0056(5)
C00E 0.0263(7) 0.0233(6) 0.0244(6) -0.0032(5) -0.0032(5) -0.0086(5)
C00F 0.0343(7) 0.0244(6) 0.0242(6) -0.0094(5) 0.0021(5) -0.0123(6)
C00G 0.0236(7) 0.0302(7) 0.0277(7) -0.0038(5) -0.0024(5) -0.0059(5)
C00H 0.0301(7) 0.0216(6) 0.0259(6) -0.0073(5) 0.0018(5) -0.0078(5)
C00I 0.0256(7) 0.0291(7) 0.0266(7) -0.0066(5) -0.0016(5) -0.0043(5)
C00J 0.0277(7) 0.0277(7) 0.0269(6) -0.0083(5) -0.0035(5) -0.0060(5)
C00K 0.0289(7) 0.0287(7) 0.0280(7) -0.0080(6) -0.0040(5) -0.0058(6)
C00L 0.0278(7) 0.0275(7) 0.0212(6) -0.0088(5) -0.0020(5) -0.0054(5)
C00M 0.0267(7) 0.0258(7) 0.0349(7) -0.0092(6) -0.0054(6) -0.0036(5)
C00N 0.0313(7) 0.0302(7) 0.0317(7) -0.0133(6) -0.0019(6) -0.0094(6)
C00O 0.0256(7) 0.0292(7) 0.0358(8) -0.0132(6) 0.0002(6) -0.0051(6)
C00P 0.0298(7) 0.0277(7) 0.0278(7) -0.0041(5) -0.0084(5) -0.0079(6)
C00Q 0.0343(8) 0.0322(7) 0.0265(7) -0.0103(6) -0.0046(6) -0.0058(6)
C00R 0.0308(7) 0.0280(7) 0.0302(7) -0.0052(6) -0.0087(6) -0.0089(6)
C00S 0.0267(7) 0.0487(9) 0.0233(6) -0.0113(6) 0.0007(5) -0.0132(6)
C00T 0.0388(8) 0.0264(7) 0.0274(7) -0.0079(5) -0.0033(6) -0.0114(6)
C00U 0.0251(7) 0.0346(7) 0.0433(8) -0.0192(6) 0.0025(6) -0.0116(6)
C00V 0.0328(7) 0.0312(7) 0.0326(7) -0.0143(6) 0.0060(6) -0.0141(6)
C00W 0.0340(7) 0.0251(7) 0.0265(7) -0.0052(5) -0.0011(6) -0.0077(6)
C00X 0.0280(7) 0.0394(8) 0.0288(7) -0.0152(6) -0.0012(6) -0.0037(6)
C00Y 0.0289(7) 0.0403(8) 0.0236(6) -0.0112(6) -0.0009(5) -0.0056(6)
C00Z 0.0286(7) 0.0270(6) 0.0270(6) -0.0092(5) -0.0013(5) -0.0093(5)
C010 0.0378(8) 0.0280(7) 0.0273(7) -0.0072(6) -0.0032(6) -0.0101(6)
C011 0.0239(7) 0.0407(8) 0.0398(8) -0.0197(7) -0.0052(6) -0.0051(6)
C012 0.0386(8) 0.0294(7) 0.0257(7) -0.0099(6) 0.0022(6) -0.0134(6)
C013 0.0386(8) 0.0292(7) 0.0333(7) -0.0130(6) 0.0037(6) -0.0147(6)
C014 0.0300(7) 0.0272(7) 0.0390(8) -0.0130(6) 0.0035(6) -0.0110(6)
C015 0.0255(7) 0.0349(8) 0.0455(8) -0.0196(7) -0.0088(6) -0.0062(6)
C016 0.0312(8) 0.0397(8) 0.0268(7) -0.0046(6) -0.0028(6) -0.0087(6)
C017 0.0301(7) 0.0234(7) 0.0470(9) -0.0041(6) -0.0096(6) -0.0063(6)
C018 0.0336(8) 0.0316(7) 0.0290(7) -0.0113(6) -0.0020(6) -0.0091(6)
C019 0.0360(8) 0.0241(7) 0.0320(7) -0.0049(6) 0.0043(6) -0.0094(6)
C01A 0.0348(8) 0.0362(8) 0.0243(7) -0.0057(6) 0.0004(6) -0.0172(6)
C01B 0.0423(9) 0.0290(7) 0.0360(8) -0.0146(6) -0.0090(7) 0.0014(6)
C01C 0.0328(7) 0.0334(7) 0.0247(7) -0.0032(6) -0.0011(6) -0.0112(6)
C01D 0.0340(8) 0.0337(7) 0.0349(8) -0.0190(6) -0.0022(6) -0.0037(6)
C01E 0.0299(7) 0.0330(8) 0.0360(8) 0.0047(6) -0.0064(6) -0.0105(6)
C01F 0.0525(10) 0.0430(9) 0.0302(7) -0.0200(7) 0.0083(7) -0.0254(8)
C01G 0.0360(8) 0.0336(7) 0.0330(7) -0.0085(6) -0.0130(6) -0.0065(6)
C01H 0.0412(8) 0.0308(7) 0.0247(7) -0.0031(6) -0.0033(6) -0.0097(6)
C01I 0.0441(9) 0.0447(9) 0.0297(7) -0.0141(7) -0.0031(6) -0.0196(7)
C01J 0.0404(8) 0.0368(8) 0.0384(8) -0.0218(7) 0.0131(7) -0.0177(7)
C01K 0.0262(8) 0.0505(10) 0.0528(10) -0.0286(8) -0.0083(7) 0.0033(7)

loop_
_atom_type_symbol
_atom_type_description
_atom_type_scat_dispersion_real
_atom_type_scat_dispersion_imag
_atom_type_scat_source
C C 0.0181 0.0091 'International Tables Vol C Tables 4.2.6.8 and 6.1.1.4'
H H 0.0000 0.0000 'International Tables Vol C Tables 4.2.6.8 and 6.1.1.4'
B B 0.0090 0.0039 'International Tables Vol C Tables 4.2.6.8 and 6.1.1.4'
N N 0.0311 0.0180 'International Tables Vol C Tables 4.2.6.8 and 6.1.1.4'
P P 0.2955 0.4335 'International Tables Vol C Tables 4.2.6.8 and 6.1.1.4'

loop_
_geom_angle_atom_site_label_1
_geom_angle_atom_site_label_2
_geom_angle_atom_site_label_3
_geom_angle
_geom_angle_site_symmetry_1
_geom_angle_site_symmetry_3
_geom_angle_publ_flag
C004 P001 C005 109.86(6) . . ?
C004 P001 C00D 111.97(6) . . ?
C005 P001 C00D 106.92(6) . . ?
C004 P001 C00E 110.36(6) . . ?
C005 P001 C00E 110.33(6) . . ?
C00D P001 C00E 107.32(6) . . ?
C014 B1 H3 110.9(10) . . ?
C014 B1 H2 107.5(11) . . ?
H3 B1 H2 108.9(15) . . ?
C014 B1 H1 108.9(11) . . ?
H3 B1 H1 108.4(15) . . ?
H2 B1 H1 112.3(15) . . ?
C00H P002 C00F 107.69(6) . . ?
C00H P002 C00L 110.76(6) . . ?
C00F P002 C00L 109.36(7) . . ?
C00H P002 C00Z 107.97(7) . . ?
C00F P002 C00Z 111.09(7) . . ?
C00L P002 C00Z 109.94(6) . . ?
C00O B2 H6 108.7(12) . . ?
C00O B2 H5 111.0(11) . . ?
H6 B2 H5 113.9(16) . . ?
C00O B2 H4 107.4(12) . . ?
H6 B2 H4 106.3(17) . . ?
H5 B2 H4 109.3(16) . . ?
C00I C003 C006 118.92(13) . . ?
C00I C003 C00E 119.78(12) . . ?
C006 C003 C00E 121.21(12) . . ?
C011 C004 C00A 119.88(13) . . ?
C011 C004 P001 120.61(11) . . ?
C00A C004 P001 119.49(10) . . ?
C009 C005 C00J 120.16(13) . . ?
C009 C005 P001 121.06(11) . . ?
C00J C005 P001 118.51(10) . . ?
C00G C006 C003 120.48(13) . . ?
C00G C006 H006 119.8 . . ?
C003 C006 H006 119.8 . . ?
C01A C009 C005 119.41(14) . . ?
C01A C009 H009 120.3 . . ?
C005 C009 H009 120.3 . . ?
C00T C00A C004 119.79(13) . . ?
C00T C00A H00A 120.1 . . ?
C004 C00A H00A 120.1 . . ?
C00U C00B C00D 118.95(13) . . ?
C00U C00B H00B 120.5 . . ?
C00D C00B H00B 120.5 . . ?
C00K C00C C00M 119.27(13) . . ?
C00K C00C C00Z 119.04(12) . . ?
C00M C00C C00Z 121.66(13) . . ?
C00B C00D C00R 120.62(12) . . ?
C00B C00D P001 121.02(10) . . ?
C00R C00D P001 118.24(10) . . ?
C003 C00E P001 114.97(9) . . ?
C003 C00E H00C 108.5 . . ?
P001 C00E H00C 108.5 . . ?
C003 C00E H00D 108.5 . . ?
P001 C00E H00D 108.5 . . ?
H00C C00E H00D 107.5 . . ?
C018 C00F C00V 120.13(13) . . ?
C018 C00F P002 120.38(11) . . ?
C00V C00F P002 119.04(11) . . ?
C00P C00G C006 120.16(13) . . ?
C00P C00G H00G 119.9 . . ?
C006 C00G H00G 119.9 . . ?
C010 C00H C012 120.09(13) . . ?
C010 C00H P002 119.39(11) . . ?
C012 C00H P002 120.50(10) . . ?
C00Q C00I C003 120.34(13) . . ?
C00Q C00I H00I 119.8 . . ?
C003 C00I H00I 119.8 . . ?
C00X C00J C005 119.39(13) . . ?
C00X C00J H00J 120.3 . . ?
C005 C00J H00J 120.3 . . ?
C016 C00K C00C 120.54(14) . . ?
C016 C00K H00K 119.7 . . ?
C00C C00K H00K 119.7 . . ?
C00W C00L C00N 119.67(13) . . ?
C00W C00L P002 120.19(11) . . ?
C00N C00L P002 120.14(11) . . ?
C017 C00M C00C 119.93(14) . . ?
C017 C00M H00M 120.0 . . ?
C00C C00M H00M 120.0 . . ?
C01D C00N C00L 119.47(14) . . ?
C01D C00N H00N 120.3 . . ?
C00L C00N H00N 120.3 . . ?
N008 C00O B2 179.69(19) . . ?
C00Q C00P C00G 119.83(13) . . ?
C00Q C00P H00P 120.1 . . ?
C00G C00P H00P 120.1 . . ?
C00P C00Q C00I 120.27(14) . . ?
C00P C00Q H00Q 119.9 . . ?
C00I C00Q H00Q 119.9 . . ?
C01G C00R C00D 119.63(14) . . ?
C01G C00R H00R 120.2 . . ?
C00D C00R H00R 120.2 . . ?
C01A C00S C00X 120.21(14) . . ?
C01A C00S H00S 119.9 . . ?
C00X C00S H00S 119.9 . . ?
C01B C00T C00A 120.27(14) . . ?
C01B C00T H00T 119.9 . . ?
C00A C00T H00T 119.9 . . ?
C015 C00U C00B 120.28(14) . . ?
C015 C00U H00U 119.9 . . ?
C00B C00U H00U 119.9 . . ?
C01J C00V C00F 119.29(14) . . ?
C01J C00V H00V 120.4 . . ?
C00F C00V H00V 120.4 . . ?
C01C C00W C00L 120.22(13) . . ?
C01C C00W H00W 119.9 . . ?
C00L C00W H00W 119.9 . . ?
C00S C00X C00J 120.50(14) . . ?
C00S C00X H00X 119.8 . . ?
C00J C00X H00X 119.8 . . ?
C01D C00Y C01C 120.20(14) . . ?
C01D C00Y H00Y 119.9 . . ?
C01C C00Y H00Y 119.9 . . ?
C00C C00Z P002 114.06(10) . . ?
C00C C00Z H00E 108.7 . . ?
P002 C00Z H00E 108.7 . . ?
C00C C00Z H00F 108.7 . . ?
P002 C00Z H00F 108.7 . . ?
H00E C00Z H00F 107.6 . . ?
C01H C010 C00H 119.54(14) . . ?
C01H C010 H010 120.2 . . ?
C00H C010 H010 120.2 . . ?
C004 C011 C01K 119.43(14) . . ?
C004 C011 H011 120.3 . . ?
C01K C011 H011 120.3 . . ?
C013 C012 C00H 119.51(13) . . ?
C013 C012 H012 120.2 . . ?
C00H C012 H012 120.2 . . ?
C012 C013 C019 120.15(14) . . ?
C012 C013 H013 119.9 . . ?
C019 C013 H013 119.9 . . ?
N007 C014 B1 179.34(18) . . ?
C00U C015 C01G 120.86(13) . . ?
C00U C015 H015 119.6 . . ?
C01G C015 H015 119.6 . . ?
C00K C016 C01E 120.03(15) . . ?
C00K C016 H016 120.0 . . ?
C01E C016 H016 120.0 . . ?
C01E C017 C00M 120.29(14) . . ?
C01E C017 H017 119.9 . . ?
C00M C017 H017 119.9 . . ?
C01I C018 C00F 119.84(14) . . ?
C01I C018 H018 120.1 . . ?
C00F C018 H018 120.1 . . ?
C01H C019 C013 120.16(13) . . ?
C01H C019 H019 119.9 . . ?
C013 C019 H019 119.9 . . ?
C00S C01A C009 120.30(14) . . ?
C00S C01A H01A 119.9 . . ?
C009 C01A H01A 119.9 . . ?
C01K C01B C00T 120.00(14) . . ?
C01K C01B H01B 120.0 . . ?
C00T C01B H01B 120.0 . . ?
C00W C01C C00Y 119.96(14) . . ?
C00W C01C H01C 120.0 . . ?
C00Y C01C H01C 120.0 . . ?
C00Y C01D C00N 120.44(14) . . ?
C00Y C01D H01D 119.8 . . ?
C00N C01D H01D 119.8 . . ?
C017 C01E C016 119.91(14) . . ?
C017 C01E H01E 120.0 . . ?
C016 C01E H01E 120.0 . . ?
C01J C01F C01I 120.41(14) . . ?
C01J C01F H01F 119.8 . . ?
C01I C01F H01F 119.8 . . ?
C00R C01G C015 119.61(14) . . ?
C00R C01G H01G 120.2 . . ?
C015 C01G H01G 120.2 . . ?
C019 C01H C010 120.53(14) . . ?
C019 C01H H01H 119.7 . . ?
C010 C01H H01H 119.7 . . ?
C01F C01I C018 119.81(15) . . ?
C01F C01I H01I 120.1 . . ?
C018 C01I H01I 120.1 . . ?
C01F C01J C00V 120.51(15) . . ?
C01F C01J H01J 119.7 . . ?
C00V C01J H01J 119.7 . . ?
C01B C01K C011 120.62(15) . . ?
C01B C01K H01K 119.7 . . ?
C011 C01K H01K 119.7 . . ?

loop_
_geom_bond_atom_site_label_1
_geom_bond_atom_site_label_2
_geom_bond_distance
_geom_bond_site_symmetry_2
_geom_bond_publ_flag
P001 C004 1.7907(14) . ?
P001 C005 1.7946(14) . ?
P001 C00D 1.7973(13) . ?
P001 C00E 1.8167(13) . ?
B1 C014 1.586(2) . ?
B1 H3 1.15(2) . ?
B1 H2 1.14(2) . ?
B1 H1 1.12(2) . ?
P002 C00H 1.7900(14) . ?
P002 C00F 1.7923(14) . ?
P002 C00L 1.8013(14) . ?
P002 C00Z 1.8100(14) . ?
B2 C00O 1.587(2) . ?
B2 H6 1.13(2) . ?
B2 H5 1.10(2) . ?
B2 H4 1.12(2) . ?
C003 C00I 1.3942(19) . ?
C003 C006 1.395(2) . ?
C003 C00E 1.5145(18) . ?
C004 C011 1.387(2) . ?
C004 C00A 1.4012(19) . ?
C005 C009 1.3948(19) . ?
C005 C00J 1.399(2) . ?
C006 C00G 1.389(2) . ?
C006 H006 0.9500 . ?
N007 C014 1.153(2) . ?
N008 C00O 1.148(2) . ?
C009 C01A 1.392(2) . ?
C009 H009 0.9500 . ?
C00A C00T 1.384(2) . ?
C00A H00A 0.9500 . ?
C00B C00U 1.393(2) . ?
C00B C00D 1.3947(19) . ?
C00B H00B 0.9500 . ?
C00C C00K 1.392(2) . ?
C00C C00M 1.395(2) . ?
C00C C00Z 1.5071(19) . ?
C00D C00R 1.4024(19) . ?
C00E H00C 0.9900 . ?
C00E H00D 0.9900 . ?
C00F C018 1.394(2) . ?
C00F C00V 1.398(2) . ?
C00G C00P 1.386(2) . ?
C00G H00G 0.9500 . ?
C00H C010 1.398(2) . ?
C00H C012 1.399(2) . ?
C00I C00Q 1.392(2) . ?
C00I H00I 0.9500 . ?
C00J C00X 1.385(2) . ?
C00J H00J 0.9500 . ?
C00K C016 1.385(2) . ?
C00K H00K 0.9500 . ?
C00L C00W 1.397(2) . ?
C00L C00N 1.3995(19) . ?
C00M C017 1.392(2) . ?
C00M H00M 0.9500 . ?
C00N C01D 1.392(2) . ?
C00N H00N 0.9500 . ?
C00P C00Q 1.383(2) . ?
C00P H00P 0.9500 . ?
C00Q H00Q 0.9500 . ?
C00R C01G 1.387(2) . ?
C00R H00R 0.9500 . ?
C00S C01A 1.381(2) . ?
C00S C00X 1.384(2) . ?
C00S H00S 0.9500 . ?
C00T C01B 1.381(2) . ?
C00T H00T 0.9500 . ?
C00U C015 1.384(2) . ?
C00U H00U 0.9500 . ?
C00V C01J 1.387(2) . ?
C00V H00V 0.9500 . ?
C00W C01C 1.386(2) . ?
C00W H00W 0.9500 . ?
C00X H00X 0.9500 . ?
C00Y C01D 1.384(2) . ?
C00Y C01C 1.388(2) . ?
C00Y H00Y 0.9500 . ?
C00Z H00E 0.9900 . ?
C00Z H00F 0.9900 . ?
C010 C01H 1.384(2) . ?
C010 H010 0.9500 . ?
C011 C01K 1.391(2) . ?
C011 H011 0.9500 . ?
C012 C013 1.389(2) . ?
C012 H012 0.9500 . ?
C013 C019 1.390(2) . ?
C013 H013 0.9500 . ?
C015 C01G 1.387(2) . ?
C015 H015 0.9500 . ?
C016 C01E 1.387(2) . ?
C016 H016 0.9500 . ?
C017 C01E 1.385(2) . ?
C017 H017 0.9500 . ?
C018 C01I 1.391(2) . ?
C018 H018 0.9500 . ?
C019 C01H 1.383(2) . ?
C019 H019 0.9500 . ?
C01A H01A 0.9500 . ?
C01B C01K 1.380(2) . ?
C01B H01B 0.9500 . ?
C01C H01C 0.9500 . ?
C01D H01D 0.9500 . ?
C01E H01E 0.9500 . ?
C01F C01J 1.383(2) . ?
C01F C01I 1.385(2) . ?
C01F H01F 0.9500 . ?
C01G H01G 0.9500 . ?
C01H H01H 0.9500 . ?
C01I H01I 0.9500 . ?
C01J H01J 0.9500 . ?
C01K H01K 0.9500 . ?
